data_2016716
loop_
_publ_author_name
'Pasternak, Anna'
'Kierzek, Ryszard'
'Gdaniec, Zofia'
'Gdaniec, Maria'

_publ_section_title
;
 A locked derivative of 8-aza-7-deazaadenosine
;
_journal_coeditor_code GG3163
_journal_issue 8
_journal_name_full 'Acta Crystallographica Section C'
_journal_page_first o467
_journal_page_last o470
_journal_paper_doi 10.1107/S0108270108021628
_journal_volume 64
_journal_year 2008
_chemical_formula_iupac 'C11 H13 N5 O4'
_chemical_formula_moiety 'C11 H13 N5 O4'
_chemical_formula_sum 'C11 H13 N5 O4'
_chemical_formula_weight 279.26
_chemical_name_systematic
;
(1<i>S</i>,3<i>S</i>,4<i>R</i>,7<i>S</i>)-
3-(4-amino-1<i>H</i>-pyrazolo[3,4-<i>d</i>]pyrimidin-1-yl)-
1-hydroxymethyl-2,5-dioxabicyclo[2.2.1]heptan-7-ol
;
_space_group_IT_number 19
_symmetry_cell_setting orthorhombic
_symmetry_space_group_name_Hall 'P 2ac 2ab'
_symmetry_space_group_name_H-M 'P 21 21 21'
_atom_sites_solution_hydrogens geom
_atom_sites_solution_primary direct
_atom_sites_solution_secondary difmap
_audit_creation_method SHELXL-97
_cell_angle_alpha 90.00
_cell_angle_beta 90.00
_cell_angle_gamma 90.00
_cell_formula_units_Z 8
_cell_length_a 7.1097(2)
_cell_length_b 14.7372(5)
_cell_length_c 22.0732(7)
_cell_measurement_reflns_used 7680
_cell_measurement_temperature 293(2)
_cell_measurement_theta_max 27.96
_cell_measurement_theta_min 2.30
_cell_volume 2312.77(13)
_computing_cell_refinement
;
CrysAlis CCD (Oxford Diffraction, 2007)
;
_computing_data_collection
;
CrysAlis CCD (Oxford Diffraction, 2007)
;
_computing_data_reduction
;
CrysAlis RED (Oxford Diffraction, 2007)
;
_computing_molecular_graphics
;
Stereochemical Workstation Operation Manual (Siemens, 1989) and
Mercury (Macrae <i>et al.</i>,  2006)
;
_computing_publication_material 'SHELXL97 (Sheldrick, 2008)'
_computing_structure_refinement 'SHELXL97 (Sheldrick, 2008)'
_computing_structure_solution 'SHELXS97 (Sheldrick, 2008)'
_diffrn_ambient_temperature 293(2)
_diffrn_measured_fraction_theta_full 0.993
_diffrn_measured_fraction_theta_max 0.993
_diffrn_measurement_device_type 'Kuma KM-4-CCD \k-geometry'
_diffrn_measurement_method \w
_diffrn_radiation_monochromator graphite
_diffrn_radiation_source 'fine-focus sealed tube'
_diffrn_radiation_type MoK\a
_diffrn_radiation_wavelength 0.71073
_diffrn_reflns_av_R_equivalents 0.0406
_diffrn_reflns_av_sigmaI/netI 0.0439
_diffrn_reflns_limit_h_max 8
_diffrn_reflns_limit_h_min -8
_diffrn_reflns_limit_k_max 17
_diffrn_reflns_limit_k_min -17
_diffrn_reflns_limit_l_max 26
_diffrn_reflns_limit_l_min -26
_diffrn_reflns_number 18884
_diffrn_reflns_theta_full 25.02
_diffrn_reflns_theta_max 25.0
_diffrn_reflns_theta_min 4.09
_diffrn_standards_decay_% 0
_diffrn_standards_interval_count 0
_diffrn_standards_interval_time 0
_diffrn_standards_number 0
_exptl_absorpt_coefficient_mu 0.125
_exptl_absorpt_correction_type none
_exptl_crystal_colour colourless
_exptl_crystal_density_diffrn 1.604
_exptl_crystal_density_method 'not measured'
_exptl_crystal_description plate
_exptl_crystal_F_000 1168
_exptl_crystal_size_max 0.4
_exptl_crystal_size_mid 0.2
_exptl_crystal_size_min 0.01
_refine_diff_density_max 0.131
_refine_diff_density_min -0.194
_refine_ls_extinction_method none
_refine_ls_goodness_of_fit_ref 0.974
_refine_ls_hydrogen_treatment mixed
_refine_ls_matrix_type full
_refine_ls_number_parameters 392
_refine_ls_number_reflns 2346
_refine_ls_number_restraints 1
_refine_ls_restrained_S_all 0.974
_refine_ls_R_factor_all 0.0499
_refine_ls_R_factor_gt 0.0267
_refine_ls_shift/su_max 0.001
_refine_ls_shift/su_mean 0.000
_refine_ls_structure_factor_coef Fsqd
_refine_ls_weighting_details 'w=1/[\s^2^(Fo^2^)+(0.0309P)^2^] where P=(Fo^2^+2Fc^2^)/3'
_refine_ls_weighting_scheme calc
_refine_ls_wR_factor_gt 0.0476
_refine_ls_wR_factor_ref 0.0561
_reflns_number_gt 1723
_reflns_number_total 2346
_reflns_threshold_expression I>2\s(I)
_cod_data_source_file gg3163.cif
_cod_data_source_block VII
_cod_database_code 2016716
_cod_database_fobs_code 2016716

loop_
_symmetry_equiv_pos_as_xyz
'x, y, z'
'-x+1/2, -y, z+1/2'
'-x, y+1/2, -z+1/2'
'x+1/2, -y+1/2, -z'

loop_
_atom_site_type_symbol
_atom_site_label
_atom_site_fract_x
_atom_site_fract_y
_atom_site_fract_z
_atom_site_U_iso_or_equiv
_atom_site_adp_type
_atom_site_calc_flag
_atom_site_refinement_flags
_atom_site_occupancy
N N1A 0.6020(4) 0.81209(15) 0.19490(10) 0.0345(6) Uani d . 1
C C2A 0.6158(4) 0.7965(2) 0.25483(12) 0.0381(8) Uani d . 1
H H2A 0.6006 0.7363 0.2665 0.046 Uiso calc R 1
N N3A 0.6482(3) 0.85458(15) 0.29978(9) 0.0330(6) Uani d . 1
C C4A 0.6712(4) 0.93997(17) 0.27803(11) 0.0262(6) Uani d . 1
C C5A 0.6651(4) 0.96647(18) 0.21787(11) 0.0268(6) Uani d . 1
C C6A 0.6234(4) 0.89811(19) 0.17519(12) 0.0294(7) Uani d . 1
C C7A 0.6965(4) 1.06109(19) 0.21931(12) 0.0337(7) Uani d . 1
H H7A 0.7008 1.0980 0.1852 0.040 Uiso calc R 1
N N8A 0.7187(3) 1.09031(15) 0.27509(10) 0.0372(6) Uani d . 1
N N9A 0.7030(3) 1.01543(14) 0.31198(9) 0.0298(5) Uani d . 1
N N10A 0.6049(4) 0.9130(2) 0.11601(11) 0.0386(7) Uani d . 1
H H1AN 0.558(4) 0.869(2) 0.0936(13) 0.057(11) Uiso d . 1
H H2AN 0.613(4) 0.9665(19) 0.1007(12) 0.040(9) Uiso d . 1
O O4'A 0.5084(3) 1.04047(11) 0.39803(7) 0.0311(4) Uani d . 1
C C1'A 0.6984(4) 1.02401(18) 0.37725(11) 0.0311(7) Uani d . 1
H H1'A 0.7462 0.9681 0.3957 0.037 Uiso calc R 1
C C2'A 0.8053(4) 1.10502(17) 0.40264(11) 0.0313(7) Uani d . 1
H H2'A 0.9261 1.1176 0.3830 0.038 Uiso calc R 1
O O2'A 0.8148(3) 1.09121(12) 0.46726(8) 0.0412(5) Uani d . 1
C C3'A 0.6585(4) 1.17909(17) 0.39588(11) 0.0275(7) Uani d . 1
H H3'A 0.6196 1.1872 0.3536 0.033 Uiso calc R 1
O O3'A 0.7017(3) 1.26301(13) 0.42427(8) 0.0381(5) Uani d . 1
H H3AO 0.768(5) 1.293(2) 0.3989(14) 0.068(12) Uiso d . 1
C C4'A 0.5146(4) 1.12567(17) 0.43227(10) 0.0289(7) Uani d . 1
C C5'A 0.3215(4) 1.1634(2) 0.44097(11) 0.0385(7) Uani d . 1
H H5'1 0.2470 1.1201 0.4637 0.046 Uiso calc R 1
H H5'2 0.3301 1.2186 0.4648 0.046 Uiso calc R 1
O O5'A 0.2280(3) 1.18311(13) 0.38564(9) 0.0417(5) Uani d D 1
H H5AO 0.303(4) 1.2204(17) 0.3613(11) 0.050 Uiso d D 1
C C6'A 0.6256(4) 1.1056(2) 0.48933(11) 0.0396(8) Uani d . 1
H H6'1 0.6209 1.1563 0.5173 0.048 Uiso calc R 1
H H6'2 0.5780 1.0518 0.5095 0.048 Uiso calc R 1
N N1B 0.8770(4) 0.29378(16) 0.21992(10) 0.0415(6) Uani d . 1
C C2B 0.9119(4) 0.29161(19) 0.27971(13) 0.0371(7) Uani d . 1
H H2B 0.9495 0.2356 0.2949 0.045 Uiso calc R 1
N N3B 0.9006(3) 0.35821(14) 0.32052(9) 0.0303(5) Uani d . 1
C C4B 0.8515(4) 0.43783(18) 0.29372(11) 0.0248(7) Uani d . 1
C C5B 0.8117(4) 0.44987(18) 0.23279(10) 0.0273(6) Uani d . 1
C C6B 0.8248(4) 0.3734(2) 0.19592(12) 0.0355(7) Uani d . 1
C C7B 0.7718(4) 0.5434(2) 0.22656(12) 0.0361(7) Uani d . 1
H H7B 0.7409 0.5714 0.1902 0.043 Uiso calc R 1
N N8B 0.7840(3) 0.58555(15) 0.27876(10) 0.0358(6) Uani d . 1
N N9B 0.8334(3) 0.51994(14) 0.32091(8) 0.0276(5) Uani d . 1
N N10B 0.7895(5) 0.3771(2) 0.13560(11) 0.0617(9) Uani d . 1
H H1BN 0.793(5) 0.326(2) 0.1145(16) 0.074(13) Uiso d . 1
H H2BN 0.726(6) 0.427(3) 0.1225(18) 0.107(17) Uiso d . 1
O O4'B 0.7384(2) 0.52935(11) 0.42491(7) 0.0291(5) Uani d . 1
C C1'B 0.8861(4) 0.54658(17) 0.38172(10) 0.0270(6) Uani d . 1
H H1'B 1.0004 0.5143 0.3939 0.032 Uiso calc R 1
C C2'B 0.9164(4) 0.64873(17) 0.38801(11) 0.0292(7) Uani d . 1
H H2'B 0.9808 0.6777 0.3539 0.035 Uiso calc R 1
O O2'B 1.0053(3) 0.66159(13) 0.44663(7) 0.0357(5) Uani d . 1
C C3'B 0.7164(4) 0.68094(16) 0.39905(11) 0.0265(6) Uani d . 1
H H3'B 0.6326 0.6652 0.3654 0.032 Uiso calc R 1
O O3'B 0.6982(3) 0.77235(12) 0.41610(8) 0.0402(5) Uani d . 1
H H3BO 0.674(5) 0.802(2) 0.3820(14) 0.062(11) Uiso d . 1
C C4'B 0.6928(4) 0.61660(16) 0.45259(11) 0.0252(6) Uani d . 1
C C5'B 0.5062(4) 0.61003(19) 0.48334(11) 0.0331(7) Uani d . 1
H H5'3 0.5053 0.5590 0.5111 0.040 Uiso calc R 1
H H5'4 0.4815 0.6649 0.5062 0.040 Uiso calc R 1
O O5'B 0.3654(3) 0.59792(16) 0.43772(10) 0.0475(6) Uani d . 1
H H5BO 0.272(5) 0.619(2) 0.4476(16) 0.071(14) Uiso d . 1
C C6'B 0.8599(4) 0.64319(18) 0.49144(11) 0.0319(7) Uani d . 1
H H6'3 0.8325 0.6967 0.5155 0.038 Uiso calc R 1
H H6'4 0.8965 0.5941 0.5182 0.038 Uiso calc R 1

loop_
_atom_site_aniso_label
_atom_site_aniso_U_11
_atom_site_aniso_U_22
_atom_site_aniso_U_33
_atom_site_aniso_U_12
_atom_site_aniso_U_13
_atom_site_aniso_U_23
N1A 0.0467(15) 0.0259(14) 0.0308(14) 0.0022(12) -0.0062(12) 0.0002(11)
C2A 0.050(2) 0.0244(18) 0.0396(18) 0.0027(15) -0.0026(16) 0.0001(14)
N3A 0.0448(16) 0.0236(14) 0.0306(12) 0.0029(12) -0.0030(11) -0.0018(11)
C4A 0.0264(15) 0.0210(16) 0.0313(15) 0.0015(13) 0.0004(13) 0.0000(14)
C5A 0.0285(15) 0.0235(17) 0.0285(15) -0.0002(14) 0.0029(12) -0.0015(13)
C6A 0.0259(16) 0.0312(17) 0.0312(17) 0.0061(13) 0.0024(13) -0.0002(14)
C7A 0.0435(18) 0.0302(17) 0.0275(16) -0.0012(15) 0.0069(15) 0.0027(13)
N8A 0.0504(16) 0.0277(14) 0.0335(13) -0.0084(13) 0.0066(12) 0.0029(12)
N9A 0.0382(14) 0.0227(13) 0.0286(12) -0.0029(12) 0.0003(10) -0.0001(11)
N10A 0.0550(17) 0.0312(18) 0.0295(16) 0.0028(15) -0.0042(13) 0.0001(14)
O4'A 0.0364(11) 0.0296(11) 0.0274(9) -0.0060(9) 0.0019(9) -0.0046(9)
C1'A 0.0365(17) 0.0305(16) 0.0263(14) 0.0009(15) -0.0014(13) 0.0012(13)
C2'A 0.0331(16) 0.0317(16) 0.0291(15) -0.0018(15) -0.0039(13) 0.0001(13)
O2'A 0.0453(13) 0.0462(13) 0.0322(11) 0.0014(11) -0.0134(10) 0.0032(9)
C3'A 0.0358(17) 0.0223(15) 0.0245(14) -0.0040(13) -0.0051(13) -0.0056(12)
O3'A 0.0543(15) 0.0298(12) 0.0302(11) -0.0106(11) 0.0030(11) -0.0054(10)
C4'A 0.0374(17) 0.0301(17) 0.0192(14) -0.0038(14) -0.0012(13) -0.0047(12)
C5'A 0.0456(19) 0.0421(18) 0.0277(15) -0.0032(17) 0.0054(14) -0.0033(14)
O5'A 0.0362(13) 0.0505(13) 0.0385(12) -0.0041(10) -0.0016(10) 0.0051(10)
C6'A 0.052(2) 0.0408(18) 0.0261(15) -0.0048(17) -0.0040(15) 0.0054(14)
N1B 0.0565(17) 0.0351(16) 0.0330(14) 0.0027(13) -0.0016(13) -0.0064(12)
C2B 0.0420(18) 0.0283(18) 0.0411(18) 0.0019(15) -0.0016(15) -0.0012(15)
N3B 0.0369(14) 0.0246(14) 0.0292(12) 0.0009(11) -0.0018(11) 0.0014(12)
C4B 0.0225(16) 0.0270(17) 0.0249(15) 0.0010(12) -0.0011(12) -0.0010(13)
C5B 0.0286(15) 0.0304(18) 0.0229(15) 0.0025(13) 0.0005(12) -0.0009(12)
C6B 0.0394(19) 0.0418(19) 0.0254(16) 0.0006(16) 0.0012(13) -0.0041(14)
C7B 0.0443(18) 0.0400(19) 0.0242(16) 0.0044(15) -0.0035(13) 0.0038(14)
N8B 0.0444(15) 0.0320(14) 0.0311(13) 0.0110(12) -0.0031(12) 0.0043(12)
N9B 0.0361(14) 0.0243(13) 0.0225(11) 0.0062(11) -0.0015(10) 0.0002(11)
N10B 0.100(3) 0.056(2) 0.0288(16) 0.011(2) -0.0061(16) -0.0116(15)
O4'B 0.0379(12) 0.0214(10) 0.0282(10) -0.0014(9) 0.0062(8) -0.0025(8)
C1'B 0.0277(15) 0.0323(17) 0.0210(14) 0.0053(13) -0.0011(12) 0.0005(12)
C2'B 0.0330(16) 0.0307(17) 0.0238(14) -0.0031(14) 0.0021(13) -0.0008(13)
O2'B 0.0287(10) 0.0496(12) 0.0287(10) -0.0039(10) -0.0023(9) -0.0097(9)
C3'B 0.0338(17) 0.0216(16) 0.0243(14) 0.0015(13) 0.0013(13) -0.0008(12)
O3'B 0.0656(15) 0.0226(12) 0.0324(12) 0.0070(11) 0.0020(11) 0.0012(9)
C4'B 0.0287(16) 0.0222(16) 0.0246(14) 0.0008(13) 0.0035(12) -0.0029(12)
C5'B 0.0365(17) 0.0336(17) 0.0291(15) -0.0007(15) 0.0040(14) -0.0036(13)
O5'B 0.0294(13) 0.0679(16) 0.0453(13) 0.0063(13) -0.0002(11) -0.0187(12)
C6'B 0.0346(17) 0.0354(18) 0.0258(14) 0.0017(14) 0.0006(13) -0.0008(13)

loop_
_atom_type_symbol
_atom_type_description
_atom_type_scat_dispersion_real
_atom_type_scat_dispersion_imag
_atom_type_scat_source
C C 0.0033 0.0016 'International Tables Vol C Tables 4.2.6.8 and 6.1.1.4'
H H 0.0000 0.0000 'International Tables Vol C Tables 4.2.6.8 and 6.1.1.4'
O O 0.0106 0.0060 'International Tables Vol C Tables 4.2.6.8 and 6.1.1.4'
N N 0.0061 0.0033 'International Tables Vol C Tables 4.2.6.8 and 6.1.1.4'

loop_
_geom_angle_atom_site_label_1
_geom_angle_atom_site_label_2
_geom_angle_atom_site_label_3
_geom_angle
C2A N1A C6A 118.0(2)
N3A C2A N1A 129.5(3)
N3A C2A H2A 115.3
N1A C2A H2A 115.3
C2A N3A C4A 110.7(2)
N3A C4A N9A 125.7(2)
N3A C4A C5A 126.7(2)
N9A C4A C5A 107.6(2)
C4A C5A C6A 116.5(2)
C4A C5A C7A 104.6(2)
C6A C5A C7A 138.9(3)
N10A C6A N1A 117.4(3)
N10A C6A C5A 124.0(3)
N1A C6A C5A 118.6(2)
N8A C7A C5A 111.3(2)
N8A C7A H7A 124.3
C5A C7A H7A 124.3
C7A N8A N9A 106.4(2)
C4A N9A N8A 110.07(18)
C4A N9A C1'A 128.1(2)
N8A N9A C1'A 121.4(2)
C6A N10A H1AN 117.7(19)
C6A N10A H2AN 122.0(18)
H1AN N10A H2AN 119(3)
C1'A O4'A C4'A 106.18(19)
N9A C1'A O4'A 110.6(2)
N9A C1'A C2'A 115.1(2)
O4'A C1'A C2'A 102.6(2)
N9A C1'A H1'A 109.4
O4'A C1'A H1'A 109.4
C2'A C1'A H1'A 109.4
O2'A C2'A C3'A 103.4(2)
O2'A C2'A C1'A 106.1(2)
C3'A C2'A C1'A 100.6(2)
O2'A C2'A H2'A 115.0
C3'A C2'A H2'A 115.0
C1'A C2'A H2'A 115.0
C2'A O2'A C6'A 105.60(19)
O3'A C3'A C2'A 115.8(2)
O3'A C3'A C4'A 111.3(2)
C2'A C3'A C4'A 92.2(2)
O3'A C3'A H3'A 112.0
C2'A C3'A H3'A 112.0
C4'A C3'A H3'A 112.0
C3'A O3'A H3AO 107(2)
O4'A C4'A C5'A 110.9(2)
O4'A C4'A C6'A 106.1(2)
C5'A C4'A C6'A 116.4(2)
O4'A C4'A C3'A 101.04(19)
C5'A C4'A C3'A 119.6(2)
C6'A C4'A C3'A 100.9(2)
O5'A C5'A C4'A 113.3(2)
O5'A C5'A H5'1 108.9
C4'A C5'A H5'1 108.9
O5'A C5'A H5'2 108.9
C4'A C5'A H5'2 108.9
H5'1 C5'A H5'2 107.7
C5'A O5'A H5AO 110.4(17)
O2'A C6'A C4'A 103.5(2)
O2'A C6'A H6'1 111.1
C4'A C6'A H6'1 111.1
O2'A C6'A H6'2 111.1
C4'A C6'A H6'2 111.1
H6'1 C6'A H6'2 109.0
C6B N1B C2B 117.4(2)
N3B C2B N1B 129.4(3)
N3B C2B H2B 115.3
N1B C2B H2B 115.3
C2B N3B C4B 110.9(2)
N9B C4B N3B 127.0(2)
N9B C4B C5B 107.2(2)
N3B C4B C5B 125.8(2)
C4B C5B C6B 116.7(2)
C4B C5B C7B 105.1(2)
C6B C5B C7B 138.2(2)
N1B C6B N10B 118.3(3)
N1B C6B C5B 119.7(2)
N10B C6B C5B 121.9(3)
N8B C7B C5B 111.3(2)
N8B C7B H7B 124.4
C5B C7B H7B 124.4
C7B N8B N9B 106.0(2)
C4B N9B N8B 110.43(19)
C4B N9B C1'B 128.9(2)
N8B N9B C1'B 119.9(2)
C6B N10B H1BN 119(2)
C6B N10B H2BN 116(3)
H1BN N10B H2BN 122(4)
C1'B O4'B C4'B 106.48(17)
O4'B C1'B N9B 112.2(2)
O4'B C1'B C2'B 102.50(19)
N9B C1'B C2'B 112.8(2)
O4'B C1'B H1'B 109.7
N9B C1'B H1'B 109.7
C2'B C1'B H1'B 109.7
O2'B C2'B C3'B 102.93(19)
O2'B C2'B C1'B 105.73(19)
C3'B C2'B C1'B 101.0(2)
O2'B C2'B H2'B 115.2
C3'B C2'B H2'B 115.2
C1'B C2'B H2'B 115.2
C2'B O2'B C6'B 105.77(18)
O3'B C3'B C2'B 115.4(2)
O3'B C3'B C4'B 112.2(2)
C2'B C3'B C4'B 91.89(19)
O3'B C3'B H3'B 111.9
C2'B C3'B H3'B 111.9
C4'B C3'B H3'B 111.9
C3'B O3'B H3BO 105(2)
O4'B C4'B C5'B 109.3(2)
O4'B C4'B C6'B 106.9(2)
C5'B C4'B C6'B 117.1(2)
O4'B C4'B C3'B 101.47(17)
C5'B C4'B C3'B 119.4(2)
C6'B C4'B C3'B 101.0(2)
O5'B C5'B C4'B 108.0(2)
O5'B C5'B H5'3 110.1
C4'B C5'B H5'3 110.1
O5'B C5'B H5'4 110.1
C4'B C5'B H5'4 110.1
H5'3 C5'B H5'4 108.4
C5'B O5'B H5BO 111(3)
O2'B C6'B C4'B 102.72(18)
O2'B C6'B H6'3 111.2
C4'B C6'B H6'3 111.2
O2'B C6'B H6'4 111.2
C4'B C6'B H6'4 111.2
H6'3 C6'B H6'4 109.1

loop_
_geom_bond_atom_site_label_1
_geom_bond_atom_site_label_2
_geom_bond_distance
N1A C2A 1.346(3)
N1A C6A 1.349(3)
C2A N3A 1.331(3)
C2A H2A 0.9300
N3A C4A 1.357(3)
C4A N9A 1.360(3)
C4A C5A 1.385(3)
C5A C6A 1.411(4)
C5A C7A 1.413(4)
C6A N10A 1.331(3)
C7A N8A 1.314(3)
C7A H7A 0.9300
N8A N9A 1.376(3)
N9A C1'A 1.447(3)
N10A H1AN 0.88(3)
N10A H2AN 0.86(3)
O4'A C1'A 1.447(3)
O4'A C4'A 1.466(3)
C1'A C2'A 1.522(4)
C1'A H1'A 0.9800
C2'A O2'A 1.442(3)
C2'A C3'A 1.517(3)
C2'A H2'A 0.9800
O2'A C6'A 1.446(3)
C3'A O3'A 1.420(3)
C3'A C4'A 1.520(4)
C3'A H3'A 0.9800
O3'A H3AO 0.86(3)
C4'A C5'A 1.494(4)
C4'A C6'A 1.515(3)
C5'A O5'A 1.421(3)
C5'A H5'1 0.9700
C5'A H5'2 0.9700
O5'A H5AO 0.93(2)
C6'A H6'1 0.9700
C6'A H6'2 0.9700
N1B C6B 1.340(3)
N1B C2B 1.343(3)
C2B N3B 1.335(3)
C2B H2B 0.9300
N3B C4B 1.360(3)
C4B N9B 1.357(3)
C4B C5B 1.386(3)
C5B C6B 1.393(4)
C5B C7B 1.414(4)
C6B N10B 1.356(4)
C7B N8B 1.312(3)
C7B H7B 0.9300
N8B N9B 1.387(3)
N9B C1'B 1.448(3)
N10B H1BN 0.88(3)
N10B H2BN 0.91(4)
O4'B C1'B 1.440(3)
O4'B C4'B 1.460(3)
C1'B C2'B 1.527(3)
C1'B H1'B 0.9800
C2'B O2'B 1.452(3)
C2'B C3'B 1.519(4)
C2'B H2'B 0.9800
O2'B C6'B 1.457(3)
C3'B O3'B 1.405(3)
C3'B C4'B 1.524(3)
C3'B H3'B 0.9800
O3'B H3BO 0.89(3)
C4'B C5'B 1.493(4)
C4'B C6'B 1.517(4)
C5'B O5'B 1.431(3)
C5'B H5'3 0.9700
C5'B H5'4 0.9700
O5'B H5BO 0.77(4)
C6'B H6'3 0.9700
C6'B H6'4 0.9700

loop_
_geom_hbond_atom_site_label_D
_geom_hbond_atom_site_label_H
_geom_hbond_atom_site_label_A
_geom_hbond_site_symmetry_A
_geom_hbond_distance_DH
_geom_hbond_distance_HA
_geom_hbond_distance_DA
_geom_hbond_angle_DHA
N10A H1AN O3'A 3_645 0.88(3) 2.45(3) 3.229(4) 148(3)
N10A H2AN O5'B 3_655 0.86(3) 2.12(3) 2.980(4) 179(3)
O3'A H3AO N3B 1_565 0.86(3) 2.19(3) 3.035(3) 169(3)
O5'A H5AO N1A 3_655 0.93(2) 1.96(2) 2.869(3) 166(3)
N10B H2BN O4'A 3_645 0.91(4) 2.40(4) 3.292(4) 165(4)
O3'B H3BO N3A . 0.89(3) 1.98(3) 2.861(3) 171(3)
O5'B H5BO O2'B 1_455 0.77(4) 2.00(4) 2.734(3) 162(4)

loop_
_geom_torsion_atom_site_label_1
_geom_torsion_atom_site_label_2
_geom_torsion_atom_site_label_3
_geom_torsion_atom_site_label_4
_geom_torsion
C6A N1A C2A N3A 0.2(5)
N1A C2A N3A C4A -0.9(5)
C2A N3A C4A N9A 178.8(3)
C2A N3A C4A C5A -0.6(4)
N3A C4A C5A C6A 2.7(4)
N9A C4A C5A C6A -176.8(2)
N3A C4A C5A C7A 179.9(3)
N9A C4A C5A C7A 0.4(3)
C2A N1A C6A N10A -178.4(3)
C2A N1A C6A C5A 2.1(4)
C4A C5A C6A N10A 177.2(3)
C7A C5A C6A N10A 1.4(5)
C4A C5A C6A N1A -3.3(4)
C7A C5A C6A N1A -179.2(3)
C4A C5A C7A N8A -0.3(3)
C6A C5A C7A N8A 175.8(3)
C5A C7A N8A N9A 0.1(3)
N3A C4A N9A N8A -179.8(3)
C5A C4A N9A N8A -0.3(3)
N3A C4A N9A C1'A -7.6(5)
C5A C4A N9A C1'A 171.9(2)
C7A N8A N9A C4A 0.1(3)
C7A N8A N9A C1'A -172.7(2)
C4A N9A C1'A O4'A -85.3(3)
N8A N9A C1'A O4'A 86.1(3)
C4A N9A C1'A C2'A 159.0(3)
N8A N9A C1'A C2'A -29.5(4)
C4'A O4'A C1'A N9A -123.0(2)
C4'A O4'A C1'A C2'A 0.2(2)
N9A C1'A C2'A O2'A -168.9(2)
O4'A C1'A C2'A O2'A 70.9(2)
N9A C1'A C2'A C3'A 83.7(3)
O4'A C1'A C2'A C3'A -36.4(2)
C3'A C2'A O2'A C6'A 34.3(2)
C1'A C2'A O2'A C6'A -71.1(3)
O2'A C2'A C3'A O3'A 61.1(3)
C1'A C2'A C3'A O3'A 170.6(2)
O2'A C2'A C3'A C4'A -53.9(2)
C1'A C2'A C3'A C4'A 55.6(2)
C1'A O4'A C4'A C5'A 163.9(2)
C1'A O4'A C4'A C6'A -68.9(2)
C1'A O4'A C4'A C3'A 36.0(2)
O3'A C3'A C4'A O4'A -174.56(19)
C2'A C3'A C4'A O4'A -55.8(2)
O3'A C3'A C4'A C5'A 63.5(3)
C2'A C3'A C4'A C5'A -177.7(2)
O3'A C3'A C4'A C6'A -65.6(3)
C2'A C3'A C4'A C6'A 53.2(2)
O4'A C4'A C5'A O5'A -60.4(3)
C6'A C4'A C5'A O5'A 178.2(2)
C3'A C4'A C5'A O5'A 56.5(3)
C2'A O2'A C6'A C4'A 1.3(3)
O4'A C4'A C6'A O2'A 69.0(2)
C5'A C4'A C6'A O2'A -167.1(2)
C3'A C4'A C6'A O2'A -36.0(3)
C6B N1B C2B N3B 0.8(5)
N1B C2B N3B C4B -2.2(4)
C2B N3B C4B N9B -177.5(3)
C2B N3B C4B C5B 2.0(4)
N9B C4B C5B C6B 179.1(2)
N3B C4B C5B C6B -0.5(4)
N9B C4B C5B C7B 0.6(3)
N3B C4B C5B C7B -179.0(3)
C2B N1B C6B N10B 179.8(3)
C2B N1B C6B C5B 1.0(4)
C4B C5B C6B N1B -1.1(4)
C7B C5B C6B N1B 176.8(3)
C4B C5B C6B N10B -179.9(3)
C7B C5B C6B N10B -2.0(6)
C4B C5B C7B N8B -0.5(3)
C6B C5B C7B N8B -178.5(3)
C5B C7B N8B N9B 0.2(3)
N3B C4B N9B N8B 179.1(2)
C5B C4B N9B N8B -0.5(3)
N3B C4B N9B C1'B 9.7(5)
C5B C4B N9B C1'B -169.9(2)
C7B N8B N9B C4B 0.2(3)
C7B N8B N9B C1'B 170.7(2)
C4'B O4'B C1'B N9B -121.4(2)
C4'B O4'B C1'B C2'B -0.1(2)
C4B N9B C1'B O4'B -87.4(3)
N8B N9B C1'B O4'B 104.0(2)
C4B N9B C1'B C2'B 157.4(2)
N8B N9B C1'B C2'B -11.2(3)
O4'B C1'B C2'B O2'B 70.9(2)
N9B C1'B C2'B O2'B -168.3(2)
O4'B C1'B C2'B C3'B -36.1(2)
N9B C1'B C2'B C3'B 84.8(2)
C3'B C2'B O2'B C6'B 34.1(2)
C1'B C2'B O2'B C6'B -71.4(2)
O2'B C2'B C3'B O3'B 61.5(3)
C1'B C2'B C3'B O3'B 170.7(2)
O2'B C2'B C3'B C4'B -54.3(2)
C1'B C2'B C3'B C4'B 54.9(2)
C1'B O4'B C4'B C5'B 163.08(19)
C1'B O4'B C4'B C6'B -69.3(2)
C1'B O4'B C4'B C3'B 36.1(2)
O3'B C3'B C4'B O4'B -173.8(2)
C2'B C3'B C4'B O4'B -55.3(2)
O3'B C3'B C4'B C5'B 66.1(3)
C2'B C3'B C4'B C5'B -175.4(2)
O3'B C3'B C4'B C6'B -63.9(3)
C2'B C3'B C4'B C6'B 54.6(2)
O4'B C4'B C5'B O5'B -67.0(3)
C6'B C4'B C5'B O5'B 171.4(2)
C3'B C4'B C5'B O5'B 49.1(3)
C2'B O2'B C6'B C4'B 2.1(3)
O4'B C4'B C6'B O2'B 68.5(2)
C5'B C4'B C6'B O2'B -168.6(2)
C3'B C4'B C6'B O2'B -37.2(2)

loop_
_cod_related_entry_id
_cod_related_entry_database
_cod_related_entry_code
1 ChemSpider 24726271
